data_4135356
loop_
_publ_author_name
'Braconi, Elena'
'G\"otzinger, Alissa C'
'Cramer, Nicolai'

_publ_section_title
;
 Enantioselective Iron-Catalyzed Cross-[4+4]-Cycloaddition of 1,3-Dienes
 Provides Chiral Cyclooctadienes.
;
_journal_issue 47
_journal_name_full 'Journal of the American Chemical Society'
_journal_page_first 19819
_journal_page_last 19824
_journal_paper_doi 10.1021/jacs.0c09486
_journal_volume 142
_journal_year 2020
_chemical_absolute_configuration rmad
_chemical_formula_moiety 'C20 H24 Cl2 Fe N2'
_chemical_formula_sum 'C20 H24 Cl2 Fe N2'
_chemical_formula_weight 419.16
_space_group_crystal_system tetragonal
_space_group_IT_number 77
_space_group_name_Hall 'P 4c'
_space_group_name_H-M_alt 'P 42'
_atom_sites_solution_hydrogens geom
_atom_sites_solution_primary dual
_atom_sites_solution_secondary difmap
_audit_creation_date 2018-12-19
_audit_creation_method
;
Olex2 1.2
(compiled 2018.05.29 svn.r3508 for OlexSys, GUI svn.r5506)
;
_cell_angle_alpha 90
_cell_angle_beta 90
_cell_angle_gamma 90
_cell_formula_units_Z 2
_cell_length_a 10.40448(16)
_cell_length_b 10.40448(16)
_cell_length_c 9.2611(2)
_cell_measurement_reflns_used 7066
_cell_measurement_temperature 140.00(10)
_cell_measurement_theta_max 32.3950
_cell_measurement_theta_min 3.5340
_cell_volume 1002.54(3)
_computing_cell_refinement 'CrysAlisPro 1.171.40.20a (Rigaku OD, 2018)'
_computing_data_collection 'CrysAlisPro 1.171.40.20a (Rigaku OD, 2018)'
_computing_data_reduction 'CrysAlisPro 1.171.40.20a (Rigaku OD, 2018)'
_computing_molecular_graphics 'Olex2 (Dolomanov et al., 2009)'
_computing_publication_material 'Olex2 (Dolomanov et al., 2009)'
_computing_structure_refinement 'ShelXL (Sheldrick, 2015)'
_computing_structure_solution 'ShelXT (Sheldrick, 2015)'
_diffrn_ambient_environment N~2~
_diffrn_ambient_temperature 140.00(10)
_diffrn_detector 'CCD plate'
_diffrn_detector_area_resol_mean 5.2817
_diffrn_detector_type AtlasS2
_diffrn_measured_fraction_theta_full 0.999
_diffrn_measured_fraction_theta_max 0.940
_diffrn_measurement_details
;
List of Runs (angles in degrees, time in seconds):

  # Type    Start    End  Width  t~exp~   \w     \q     \k     \f   Frames
--------------------------------------------------------------------------
  1  \w    -55.00  52.00   1.00    5.00    --   19.91 -77.00  60.00  107
  2  \w    -13.00  96.00   1.00    5.00    --   19.91  77.00 -90.00  109
  3  \w    -45.00  38.00   1.00    5.00    --   19.91 -38.00 120.00   83
  4  \w     11.00  66.00   1.00    5.00    --   19.91  77.00   0.00   55
  5  \w   -103.00 -76.00   1.00    5.00    --  -20.22 178.00  30.00   27
;
_diffrn_measurement_device 'four-circle diffractometer'
_diffrn_measurement_device_type 'SuperNova, Dual, Cu at home/near, AtlasS2'
_diffrn_measurement_method '\w scans'
_diffrn_orient_matrix_type 'CrysAlisPro convention (1999,Acta A55,543-557)'
_diffrn_orient_matrix_UB_11 -0.0613177000
_diffrn_orient_matrix_UB_12 -0.0297852000
_diffrn_orient_matrix_UB_13 0.0005096000
_diffrn_orient_matrix_UB_21 0.0296087000
_diffrn_orient_matrix_UB_22 -0.0609896000
_diffrn_orient_matrix_UB_23 -0.0079280000
_diffrn_orient_matrix_UB_31 0.0034863000
_diffrn_orient_matrix_UB_32 -0.0061692000
_diffrn_orient_matrix_UB_33 0.0761869000
_diffrn_radiation_monochromator mirror
_diffrn_radiation_probe x-ray
_diffrn_radiation_type MoK\a
_diffrn_radiation_wavelength 0.71073
_diffrn_reflns_av_R_equivalents 0.0210
_diffrn_reflns_av_unetI/netI 0.0227
_diffrn_reflns_Laue_measured_fraction_full 0.999
_diffrn_reflns_Laue_measured_fraction_max 0.940
_diffrn_reflns_limit_h_max 15
_diffrn_reflns_limit_h_min -15
_diffrn_reflns_limit_k_max 11
_diffrn_reflns_limit_k_min -15
_diffrn_reflns_limit_l_max 13
_diffrn_reflns_limit_l_min -14
_diffrn_reflns_number 11898
_diffrn_reflns_point_group_measured_fraction_full 0.996
_diffrn_reflns_point_group_measured_fraction_max 0.897
_diffrn_reflns_theta_full 25.242
_diffrn_reflns_theta_max 32.886
_diffrn_reflns_theta_min 2.769
_diffrn_source 'micro-focus sealed X-ray tube'
_diffrn_source_type 'SuperNova (Mo) X-ray Source'
_exptl_absorpt_coefficient_mu 1.023
_exptl_absorpt_correction_T_max 1.000
_exptl_absorpt_correction_T_min 0.423
_exptl_absorpt_correction_type gaussian
_exptl_absorpt_process_details
;
CrysAlisPro 1.171.40.20a (Rigaku Oxford Diffraction, 2018).
 Numerical absorption correction based on Gaussian integration over
 a multifaceted crystal model/Empirical absorption correction using
 spherical harmonics as implemented in SCALE3 ABSPACK scaling algorithm.
;
_exptl_crystal_colour 'clear intense red'
_exptl_crystal_density_diffrn 1.389
_exptl_crystal_description irregular
_exptl_crystal_F_000 436
_exptl_crystal_size_max 0.652
_exptl_crystal_size_mid 0.414
_exptl_crystal_size_min 0.28
_refine_diff_density_max 0.518
_refine_diff_density_min -0.478
_refine_diff_density_rms 0.045
_refine_ls_abs_structure_details
;
 Flack x determined using 1317 quotients [(I+)-(I-)]/[(I+)+(I-)]
 (Parsons, Flack and Wagner, Acta Cryst. B69 (2013) 249-259).
;
_refine_ls_abs_structure_Flack 0.002(7)
_refine_ls_extinction_method none
_refine_ls_goodness_of_fit_ref 1.040
_refine_ls_hydrogen_treatment constr
_refine_ls_matrix_type full
_refine_ls_number_parameters 116
_refine_ls_number_reflns 3373
_refine_ls_number_restraints 1
_refine_ls_restrained_S_all 1.040
_refine_ls_R_factor_all 0.0291
_refine_ls_R_factor_gt 0.0259
_refine_ls_shift/su_max 0.000
_refine_ls_shift/su_mean 0.000
_refine_ls_structure_factor_coef Fsqd
_refine_ls_weighting_details 'w=1/[\s^2^(Fo^2^)+(0.0310P)^2^+0.1911P] where P=(Fo^2^+2Fc^2^)/3'
_refine_ls_weighting_scheme calc
_refine_ls_wR_factor_gt 0.0616
_refine_ls_wR_factor_ref 0.0633
_reflns_Friedel_coverage 0.811
_reflns_Friedel_fraction_full 0.993
_reflns_Friedel_fraction_max 0.848
_reflns_number_gt 3143
_reflns_number_total 3373
_reflns_threshold_expression 'I > 2\s(I)'
_cod_data_source_file ja0c09486_si_002.cif
_cod_data_source_block ago-1-307
_cod_depositor_comments
;
The following automatic conversions were performed:

data item '_exptl_absorpt_correction_type' value 'Gaussian' was
changed to 'gaussian' in accordance with the
/home/data/users/saulius/crontab/automatic-downloads/rss-feeds/ACS/lib/dictionaries/cif_core.dic
dictionary named 'cif_core.dic' version 2.4.2 last updated on
2011-04-26.

Automatic conversion script
Id: cif_fix_values 7556 2019-12-06 15:28:31Z antanas 

 Adding full bibliography for 4135355--4135358.cif.
;
_cod_original_cell_volume 1002.55(4)
_cod_database_code 4135356
_shelx_shelxl_version_number 2018/3
_audit_contact_author 'Farzaneh Fadaei Tirani'
_chemical_oxdiff_formula 'C20 H24 Cl2 Fe N2'
_shelx_space_group_comment
;
The symmetry employed for this shelxl refinement is uniquely defined
by the following loop, which should always be used as a source of
symmetry information in preference to the above space-group names.
They are only intended as comments.
;
_reflns_odcompleteness_completeness 99.88
_reflns_odcompleteness_iscentric 1
_reflns_odcompleteness_theta 30.44
_olex2_refinement_description
;
1. Fixed Uiso
 At 1.2 times of:
  All C(H) groups
 At 1.5 times of:
  All C(H,H,H) groups
2.a Ternary CH refined with riding coordinates:
 C1(H1)
2.b Aromatic/amide H refined with riding coordinates:
 C3(H3), C4(H4), C5(H5), C6(H6), C7(H7)
2.c Idealised Me refined as rotating group:
 C8(H8A,H8B,H8C), C10(H10A,H10B,H10C)
;
_olex2_submission_special_instructions 'No special instructions were received'
_oxdiff_exptl_absorpt_empirical_details
;
Empirical correction (ABSPACK) includes:
- Absorption correction using spherical harmonics
- Frame scaling
- Detector area scaling
- B-factor correction
;
_oxdiff_exptl_absorpt_empirical_full_max 1.251
_oxdiff_exptl_absorpt_empirical_full_min 0.818

loop_
_space_group_symop_operation_xyz
'x, y, z'
'-x, -y, z'
'-y, x, z+1/2'
'y, -x, z+1/2'

loop_
_atom_site_label
_atom_site_type_symbol
_atom_site_fract_x
_atom_site_fract_y
_atom_site_fract_z
_atom_site_U_iso_or_equiv
_atom_site_adp_type
_atom_site_occupancy
_atom_site_site_symmetry_order
_atom_site_calc_flag
_atom_site_refinement_flags_posn
_atom_site_refinement_flags_adp
_atom_site_refinement_flags_occupancy
_atom_site_disorder_assembly
_atom_site_disorder_group
Fe1 Fe 0.500000 0.000000 0.60650(6) 0.01674(8) Uani 1 2 d S T P . .
Cl1 Cl 0.62054(5) 0.15396(5) 0.70862(7) 0.03763(14) Uani 1 1 d . . . . .
N1 N 0.39540(14) 0.07268(14) 0.43002(17) 0.0173(3) Uani 1 1 d . . . . .
C1 C 0.27601(18) 0.14982(19) 0.4447(2) 0.0229(4) Uani 1 1 d . . . . .
H1 H 0.269368 0.208087 0.359108 0.027 Uiso 1 1 calc R . . . .
C2 C 0.28643(17) 0.23215(18) 0.5791(2) 0.0216(4) Uani 1 1 d . . . . .
C3 C 0.2618(2) 0.1834(2) 0.7160(3) 0.0287(4) Uani 1 1 d . . . . .
H3 H 0.236014 0.096314 0.726511 0.034 Uiso 1 1 calc R . . . .
C4 C 0.2744(2) 0.2606(3) 0.8378(3) 0.0359(5) Uani 1 1 d . . . . .
H4 H 0.256876 0.226415 0.930874 0.043 Uiso 1 1 calc R . . . .
C5 C 0.3128(2) 0.3880(3) 0.8231(3) 0.0378(6) Uani 1 1 d . . . . .
H5 H 0.322548 0.440615 0.906152 0.045 Uiso 1 1 calc R . . . .
C6 C 0.3366(2) 0.4377(2) 0.6878(3) 0.0341(5) Uani 1 1 d . . . . .
H6 H 0.362853 0.524671 0.677853 0.041 Uiso 1 1 calc R . . . .
C7 C 0.3225(2) 0.3611(2) 0.5661(2) 0.0267(4) Uani 1 1 d . . . . .
H7 H 0.337443 0.396713 0.473144 0.032 Uiso 1 1 calc R . . . .
C8 C 0.1592(2) 0.0608(2) 0.4448(3) 0.0364(5) Uani 1 1 d . . . . .
H8A H 0.153326 0.016517 0.351682 0.055 Uiso 1 1 calc GR . . . .
H8B H 0.081061 0.111574 0.460605 0.055 Uiso 1 1 calc GR . . . .
H8C H 0.168153 -0.002686 0.522320 0.055 Uiso 1 1 calc GR . . . .
C9 C 0.43695(17) 0.03750(17) 0.3058(2) 0.0187(3) Uani 1 1 d . . . . .
C10 C 0.3731(2) 0.0601(2) 0.1627(2) 0.0277(4) Uani 1 1 d . . . . .
H10A H 0.435357 0.097004 0.094977 0.042 Uiso 1 1 calc GR . . . .
H10B H 0.301022 0.119723 0.175178 0.042 Uiso 1 1 calc GR . . . .
H10C H 0.341140 -0.021720 0.124404 0.042 Uiso 1 1 calc GR . . . .

loop_
_atom_site_aniso_label
_atom_site_aniso_U_11
_atom_site_aniso_U_22
_atom_site_aniso_U_33
_atom_site_aniso_U_23
_atom_site_aniso_U_13
_atom_site_aniso_U_12
Fe1 0.01605(15) 0.01909(16) 0.01508(14) 0.000 0.000 -0.00097(12)
Cl1 0.0305(2) 0.0373(3) 0.0451(3) -0.0192(3) -0.0106(2) -0.0021(2)
N1 0.0171(6) 0.0165(6) 0.0182(7) 0.0013(5) -0.0021(5) -0.0013(5)
C1 0.0203(8) 0.0230(9) 0.0253(9) -0.0010(7) -0.0045(7) 0.0044(7)
C2 0.0167(7) 0.0235(8) 0.0247(11) -0.0017(7) -0.0015(6) 0.0059(6)
C3 0.0262(9) 0.0305(10) 0.0293(10) 0.0032(9) -0.0004(8) 0.0073(7)
C4 0.0322(12) 0.0505(14) 0.0251(11) -0.0025(10) -0.0003(9) 0.0178(11)
C5 0.0318(11) 0.0459(14) 0.0357(12) -0.0175(11) -0.0075(10) 0.0150(10)
C6 0.0267(10) 0.0286(10) 0.0470(14) -0.0109(10) -0.0031(9) 0.0047(8)
C7 0.0217(9) 0.0263(9) 0.0320(10) -0.0005(8) -0.0002(7) 0.0037(7)
C8 0.0205(9) 0.0399(12) 0.0489(13) -0.0122(11) -0.0048(9) -0.0019(9)
C9 0.0217(8) 0.0152(7) 0.0192(8) 0.0015(6) -0.0035(7) -0.0031(6)
C10 0.0346(11) 0.0280(10) 0.0205(9) 0.0008(8) -0.0082(8) -0.0005(8)

loop_
_atom_type_symbol
_atom_type_description
_atom_type_scat_dispersion_real
_atom_type_scat_dispersion_imag
_atom_type_scat_source
C C 0.0033 0.0016 'International Tables Vol C Tables 4.2.6.8 and 6.1.1.4'
H H 0.0000 0.0000 'International Tables Vol C Tables 4.2.6.8 and 6.1.1.4'
Cl Cl 0.1484 0.1585 'International Tables Vol C Tables 4.2.6.8 and 6.1.1.4'
Fe Fe 0.3463 0.8444 'International Tables Vol C Tables 4.2.6.8 and 6.1.1.4'
N N 0.0061 0.0033 'International Tables Vol C Tables 4.2.6.8 and 6.1.1.4'

loop_
_exptl_crystal_face_index_h
_exptl_crystal_face_index_k
_exptl_crystal_face_index_l
_exptl_crystal_face_perp_dist
-1 0 0 0.1261
1 0 0 0.2098
2 0 1 0.2782
-2 0 1 0.1272
-2 -2 1 0.0995
1 1 -1 0.3533
1 1 1 0.2918
1 1 2 0.2966
1 2 0 0.2074
-1 -2 0 0.0722
0 -1 2 0.2038
0 1 2 0.2819
-1 2 0 0.2321
1 -2 0 0.1977
1 -2 2 0.2135
1 -2 1 0.2042
1 -2 -1 0.2394
0 0 -1 0.3864
2 1 0 0.1935
1 2 2 0.2842
-5 9 9 0.2652
-13 7 0 0.1768
-12 6 6 0.1671

loop_
_geom_angle_atom_site_label_1
_geom_angle_atom_site_label_2
_geom_angle_atom_site_label_3
_geom_angle
_geom_angle_site_symmetry_1
_geom_angle_site_symmetry_3
_geom_angle_publ_flag
Cl1 Fe1 Cl1 130.14(4) 2_655 . ?
N1 Fe1 Cl1 111.10(4) 2_655 2_655 ?
N1 Fe1 Cl1 111.10(4) . . ?
N1 Fe1 Cl1 107.15(4) . 2_655 ?
N1 Fe1 Cl1 107.15(4) 2_655 . ?
N1 Fe1 N1 78.07(9) 2_655 . ?
C1 N1 Fe1 123.77(12) . . ?
C9 N1 Fe1 114.83(13) . . ?
C9 N1 C1 121.20(16) . . ?
N1 C1 H1 108.2 . . ?
N1 C1 C2 108.71(15) . . ?
N1 C1 C8 109.76(16) . . ?
C2 C1 H1 108.2 . . ?
C2 C1 C8 113.49(18) . . ?
C8 C1 H1 108.2 . . ?
C3 C2 C1 122.02(18) . . ?
C3 C2 C7 118.56(19) . . ?
C7 C2 C1 119.43(18) . . ?
C2 C3 H3 119.6 . . ?
C2 C3 C4 120.8(2) . . ?
C4 C3 H3 119.6 . . ?
C3 C4 H4 120.1 . . ?
C5 C4 C3 119.8(2) . . ?
C5 C4 H4 120.1 . . ?
C4 C5 H5 120.0 . . ?
C6 C5 C4 119.9(2) . . ?
C6 C5 H5 120.0 . . ?
C5 C6 H6 119.9 . . ?
C5 C6 C7 120.3(2) . . ?
C7 C6 H6 119.9 . . ?
C2 C7 H7 119.7 . . ?
C6 C7 C2 120.6(2) . . ?
C6 C7 H7 119.7 . . ?
C1 C8 H8A 109.5 . . ?
C1 C8 H8B 109.5 . . ?
C1 C8 H8C 109.5 . . ?
H8A C8 H8B 109.5 . . ?
H8A C8 H8C 109.5 . . ?
H8B C8 H8C 109.5 . . ?
N1 C9 C9 115.82(11) . 2_655 ?
N1 C9 C10 126.74(17) . . ?
C10 C9 C9 117.42(12) . 2_655 ?
C9 C10 H10A 109.5 . . ?
C9 C10 H10B 109.5 . . ?
C9 C10 H10C 109.5 . . ?
H10A C10 H10B 109.5 . . ?
H10A C10 H10C 109.5 . . ?
H10B C10 H10C 109.5 . . ?

loop_
_geom_bond_atom_site_label_1
_geom_bond_atom_site_label_2
_geom_bond_distance
_geom_bond_site_symmetry_2
_geom_bond_publ_flag
Fe1 Cl1 2.2435(5) 2_655 ?
Fe1 Cl1 2.2435(5) . ?
Fe1 N1 2.1042(16) 2_655 ?
Fe1 N1 2.1042(16) . ?
N1 C1 1.485(2) . ?
N1 C9 1.283(3) . ?
C1 H1 1.0000 . ?
C1 C2 1.515(3) . ?
C1 C8 1.528(3) . ?
C2 C3 1.389(3) . ?
C2 C7 1.399(3) . ?
C3 H3 0.9500 . ?
C3 C4 1.391(3) . ?
C4 H4 0.9500 . ?
C4 C5 1.390(4) . ?
C5 H5 0.9500 . ?
C5 C6 1.378(4) . ?
C6 H6 0.9500 . ?
C6 C7 1.388(3) . ?
C7 H7 0.9500 . ?
C8 H8A 0.9800 . ?
C8 H8B 0.9800 . ?
C8 H8C 0.9800 . ?
C9 C9 1.527(4) 2_655 ?
C9 C10 1.501(3) . ?
C10 H10A 0.9800 . ?
C10 H10B 0.9800 . ?
C10 H10C 0.9800 . ?

loop_
_geom_torsion_atom_site_label_1
_geom_torsion_atom_site_label_2
_geom_torsion_atom_site_label_3
_geom_torsion_atom_site_label_4
_geom_torsion
_geom_torsion_site_symmetry_1
_geom_torsion_site_symmetry_2
_geom_torsion_site_symmetry_3
_geom_torsion_site_symmetry_4
_geom_torsion_publ_flag
Fe1 N1 C1 C2 34.3(2) . . . . ?
Fe1 N1 C1 C8 -90.36(19) . . . . ?
Fe1 N1 C9 C9 -6.8(2) . . . 2_655 ?
Fe1 N1 C9 C10 171.79(15) . . . . ?
N1 C1 C2 C3 -80.7(2) . . . . ?
N1 C1 C2 C7 99.0(2) . . . . ?
C1 N1 C9 C9 178.03(17) . . . 2_655 ?
C1 N1 C9 C10 -3.4(3) . . . . ?
C1 C2 C3 C4 178.80(19) . . . . ?
C1 C2 C7 C6 -178.00(19) . . . . ?
C2 C3 C4 C5 -0.3(3) . . . . ?
C3 C2 C7 C6 1.7(3) . . . . ?
C3 C4 C5 C6 0.8(3) . . . . ?
C4 C5 C6 C7 0.0(3) . . . . ?
C5 C6 C7 C2 -1.3(3) . . . . ?
C7 C2 C3 C4 -0.9(3) . . . . ?
C8 C1 C2 C3 41.7(3) . . . . ?
C8 C1 C2 C7 -138.58(19) . . . . ?
C9 N1 C1 C2 -150.96(17) . . . . ?
C9 N1 C1 C8 84.4(2) . . . . ?

loop_
_exptl_oxdiff_crystal_face_indexfrac_h
_exptl_oxdiff_crystal_face_indexfrac_k
_exptl_oxdiff_crystal_face_indexfrac_l
_exptl_oxdiff_crystal_face_x
_exptl_oxdiff_crystal_face_y
_exptl_oxdiff_crystal_face_z
-1.0000 -0.0000 -0.0000 0.0613 -0.0296 -0.0035
1.0000 0.0000 0.0000 -0.0613 0.0296 0.0035
2.0000 0.0000 1.0000 -0.1221 0.0513 0.0832
-2.0000 -0.0000 1.0000 0.1231 -0.0671 0.0692
-2.0000 -2.0000 1.0000 0.1827 0.0548 0.0816
1.0000 1.0000 -1.0000 -0.0916 -0.0235 -0.0789
1.0000 1.0000 1.0000 -0.0906 -0.0393 0.0735
1.0000 1.0000 2.0000 -0.0901 -0.0472 0.1497
1.0000 2.0000 0.0000 -0.1209 -0.0924 -0.0089
-1.0000 -2.0000 -0.0000 0.1209 0.0924 0.0089
-0.0000 -1.0000 2.0000 0.0308 0.0451 0.1585
-0.0000 1.0000 2.0000 -0.0288 -0.0768 0.1462
-1.0000 2.0000 0.0000 0.0017 -0.1516 -0.0158
1.0000 -2.0000 -0.0000 -0.0017 0.1516 0.0158
1.0000 -2.0000 2.0000 -0.0007 0.1357 0.1682
1.0000 -2.0000 1.0000 -0.0012 0.1437 0.0920
1.0000 -2.0000 -1.0000 -0.0023 0.1595 -0.0604
0.0000 0.0000 -1.0000 -0.0005 0.0079 -0.0762
2.0000 1.0000 0.0000 -0.1524 -0.0018 0.0008
1.0000 2.0000 2.0000 -0.1199 -0.1082 0.1435
-5.0000 9.0000 9.0000 0.0431 -0.7683 0.6127
-13.0000 7.0000 0.0000 0.5886 -0.8118 -0.0885
-12.0000 6.0000 6.0000 0.5602 -0.7688 0.3783
